data_7703539
loop_
_publ_author_name
'Dutta, Debarpan'
'Kundu, Suman'
'Weyherm\"uller, Thomas'
'Ghosh, Prasanta'

_publ_section_title
;
 Metal promoted conversion of aromatic amines to ortho-phenylenediimine
 derivatives by a radical coupling path.
;
_journal_issue 16
_journal_name_full 'Dalton transactions (Cambridge, England : 2003)'
_journal_page_first 5015
_journal_page_last 5019
_journal_paper_doi 10.1039/d0dt00089b
_journal_volume 49
_journal_year 2020
_chemical_formula_sum 'C42 H33 Cl2 N2 O0.7 P Ru S1.3'
_chemical_formula_weight 821.52
_space_group_crystal_system triclinic
_space_group_IT_number 2
_space_group_name_Hall '-P 1'
_space_group_name_H-M_alt 'P -1'
_atom_sites_solution_hydrogens geom
_audit_creation_method SHELXL-2018/3
_audit_update_record
;
2020-01-03 deposited with the CCDC.	2020-02-18 downloaded from the CCDC.
;
_cell_angle_alpha 102.528(2)
_cell_angle_beta 94.871(2)
_cell_angle_gamma 101.684(2)
_cell_formula_units_Z 2
_cell_length_a 9.9122(5)
_cell_length_b 13.5323(7)
_cell_length_c 15.4334(7)
_cell_measurement_reflns_used 9974
_cell_measurement_temperature 293(2)
_cell_measurement_theta_max 25.71
_cell_measurement_theta_min 2.67
_cell_volume 1960.94(17)
_computing_cell_refinement 'Bruker SAINT'
_computing_data_collection 'Bruker APEX2'
_computing_data_reduction 'Bruker SAINT'
_computing_molecular_graphics 'Bruker SHELXTL'
_computing_publication_material 'Bruker SHELXTL'
_computing_structure_refinement 'SHELXL-2014 (Sheldrick 2014)'
_computing_structure_solution 'SHELXS-97 (Sheldrick 2008)'
_diffrn_ambient_temperature 293(2)
_diffrn_measured_fraction_theta_full 0.989
_diffrn_measured_fraction_theta_max 0.986
_diffrn_measurement_device_type 'Bruker APEX-II CCD'
_diffrn_measurement_method '\f and \w scans'
_diffrn_radiation_type MoK\a
_diffrn_radiation_wavelength 0.71073
_diffrn_reflns_av_R_equivalents 0.0450
_diffrn_reflns_av_unetI/netI 0.0544
_diffrn_reflns_Laue_measured_fraction_full 0.989
_diffrn_reflns_Laue_measured_fraction_max 0.986
_diffrn_reflns_limit_h_max 12
_diffrn_reflns_limit_h_min -12
_diffrn_reflns_limit_k_max 16
_diffrn_reflns_limit_k_min -16
_diffrn_reflns_limit_l_max 18
_diffrn_reflns_limit_l_min -18
_diffrn_reflns_number 20135
_diffrn_reflns_point_group_measured_fraction_full 0.989
_diffrn_reflns_point_group_measured_fraction_max 0.986
_diffrn_reflns_theta_full 25.242
_diffrn_reflns_theta_max 25.753
_diffrn_reflns_theta_min 2.755
_diffrn_source Mo
_exptl_absorpt_coefficient_mu 0.680
_exptl_absorpt_correction_T_max 0.911
_exptl_absorpt_correction_T_min 0.805
_exptl_absorpt_correction_type multi-scan
_exptl_crystal_colour black
_exptl_crystal_density_diffrn 1.391
_exptl_crystal_description niddle
_exptl_crystal_F_000 837
_exptl_crystal_size_max 0.35
_exptl_crystal_size_mid 0.26
_exptl_crystal_size_min 0.14
_refine_diff_density_max 1.668
_refine_diff_density_min -1.123
_refine_diff_density_rms 0.142
_refine_ls_extinction_coef 0.0024(8)
_refine_ls_extinction_expression Fc^*^=kFc[1+0.001xFc^2^\l^3^/sin(2\q)]^-1/4^
_refine_ls_extinction_method 'SHELXL-2018/3 (Sheldrick 2018)'
_refine_ls_goodness_of_fit_ref 1.137
_refine_ls_hydrogen_treatment constr
_refine_ls_matrix_type full
_refine_ls_number_parameters 468
_refine_ls_number_reflns 7414
_refine_ls_number_restraints 107
_refine_ls_restrained_S_all 1.133
_refine_ls_R_factor_all 0.0904
_refine_ls_R_factor_gt 0.0775
_refine_ls_shift/su_max 0.000
_refine_ls_shift/su_mean 0.000
_refine_ls_structure_factor_coef Fsqd
_refine_ls_weighting_details 'w=1/[\s^2^(Fo^2^)+(0.0365P)^2^+23.3368P] where P=(Fo^2^+2Fc^2^)/3'
_refine_ls_weighting_scheme calc
_refine_ls_wR_factor_gt 0.1964
_refine_ls_wR_factor_ref 0.2033
_reflns_Friedel_coverage 0.000
_reflns_number_gt 6233
_reflns_number_total 7414
_reflns_threshold_expression 'I > 2\s(I)'
_cod_data_source_file d0dt00089b2.cif
_cod_data_source_block 3
_cod_depositor_comments 'Adding full bibliography for 7703537--7703539.cif.'
_cod_original_formula_sum 'C42 H33 Cl2 N2 O0.70 P Ru S1.30'
_cod_database_code 7703539
_shelx_shelxl_version_number 2018/3
_shelx_space_group_comment
;
The symmetry employed for this shelxl refinement is uniquely defined
by the following loop, which should always be used as a source of
symmetry information in preference to the above space-group names.
They are only intended as comments.
;

loop_
_space_group_symop_operation_xyz
'x, y, z'
'-x, -y, -z'

loop_
_atom_site_label
_atom_site_type_symbol
_atom_site_fract_x
_atom_site_fract_y
_atom_site_fract_z
_atom_site_U_iso_or_equiv
_atom_site_adp_type
_atom_site_occupancy
_atom_site_site_symmetry_order
_atom_site_calc_flag
_atom_site_refinement_flags_posn
_atom_site_refinement_flags_adp
_atom_site_refinement_flags_occupancy
_atom_site_disorder_assembly
_atom_site_disorder_group
N1 N 0.2309(7) 0.8145(5) 0.2663(5) 0.0386(16) Uani 0.701(10) 1 d D . P A 1
H1 H 0.161775 0.800234 0.224518 0.046 Uiso 0.701(10) 1 calc R U P A 1
C1 C 0.311(3) 0.9078(9) 0.295(3) 0.040(2) Uani 0.701(10) 1 d D U P A 1
C2 C 0.283(2) 1.0012(11) 0.2759(19) 0.060(7) Uani 0.701(10) 1 d D U P A 1
C3 C 0.3666(18) 1.0942(9) 0.3153(11) 0.061(5) Uani 0.701(10) 1 d D U P A 1
H3 H 0.346956 1.154557 0.303113 0.073 Uiso 0.701(10) 1 calc R U P A 1
C4 C 0.484(2) 1.0992(11) 0.3754(19) 0.062(8) Uani 0.701(10) 1 d D U P A 1
H4 H 0.536888 1.164469 0.406096 0.075 Uiso 0.701(10) 1 calc R U P A 1
C5 C 0.526(3) 1.0133(8) 0.391(3) 0.042(4) Uani 0.701(10) 1 d D U P A 1
H5 H 0.607933 1.020288 0.428886 0.050 Uiso 0.701(10) 1 calc R U P A 1
C6 C 0.4417(19) 0.9136(6) 0.3491(17) 0.032(4) Uani 0.701(10) 1 d D U P A 1
N2 N 0.4527(6) 0.8193(5) 0.3603(4) 0.0280(13) Uani 0.701(10) 1 d D . P A 1
N1' N 0.2309(7) 0.8145(5) 0.2663(5) 0.0386(16) Uani 0.299(10) 1 d D . P A 2
H1' H 0.160930 0.800556 0.225163 0.046 Uiso 0.299(10) 1 calc R U P A 2
C1' C 0.313(6) 0.9073(18) 0.294(6) 0.040(2) Uani 0.299(10) 1 d D . P A 2
C2' C 0.303(7) 0.997(2) 0.261(5) 0.060(7) Uani 0.299(10) 1 d D . P A 2
C3' C 0.401(4) 1.0853(17) 0.288(3) 0.061(5) Uani 0.299(10) 1 d D . P A 2
H3' H 0.401252 1.139796 0.260294 0.073 Uiso 0.299(10) 1 calc R U P A 2
C4' C 0.506(7) 1.094(2) 0.359(5) 0.062(8) Uani 0.299(10) 1 d D . P A 2
H4' H 0.568059 1.158029 0.381469 0.075 Uiso 0.299(10) 1 calc R U P A 2
C5' C 0.520(8) 1.0138(14) 0.398(7) 0.042(4) Uani 0.299(10) 1 d D . P A 2
H5' H 0.586523 1.024113 0.447139 0.050 Uiso 0.299(10) 1 calc R U P A 2
C6' C 0.430(5) 0.9146(9) 0.361(4) 0.032(4) Uani 0.299(10) 1 d D . P A 2
N2' N 0.4527(6) 0.8193(5) 0.3603(4) 0.0280(13) Uani 0.299(10) 1 d D . P A 2
C7 C 0.5786(8) 0.7993(6) 0.3964(5) 0.0287(16) Uani 1 1 d . . . . .
C8 C 0.7101(8) 0.8589(7) 0.3976(6) 0.042(2) Uani 1 1 d . . . . .
H8 H 0.719843 0.920255 0.378473 0.050 Uiso 1 1 calc R U . . .
C9 C 0.8281(9) 0.8282(8) 0.4271(7) 0.050(2) Uani 1 1 d . . . . .
H9 H 0.915576 0.870539 0.429633 0.060 Uiso 1 1 calc R U . . .
C10 C 0.8166(9) 0.7367(8) 0.4523(7) 0.047(2) Uani 1 1 d . . . . .
H10 H 0.896109 0.716244 0.470897 0.056 Uiso 1 1 calc R U . . .
C11 C 0.6885(8) 0.6751(7) 0.4503(6) 0.040(2) Uani 1 1 d . . . . .
H11 H 0.681184 0.612792 0.467771 0.048 Uiso 1 1 calc R U . . .
C12 C 0.5688(8) 0.7046(6) 0.4225(5) 0.0318(17) Uani 1 1 d . . . . .
C13 C 0.3568(8) 0.6120(6) 0.5134(6) 0.0327(17) Uani 1 1 d . . . . .
C14 C 0.4500(9) 0.6264(6) 0.5890(6) 0.0382(19) Uani 1 1 d . . . . .
H14 H 0.545026 0.645743 0.586903 0.046 Uiso 1 1 calc R U . . .
C15 C 0.4020(10) 0.6120(7) 0.6678(6) 0.048(2) Uani 1 1 d . . . . .
H15 H 0.465090 0.622988 0.718987 0.058 Uiso 1 1 calc R U . . .
C16 C 0.2624(11) 0.5818(8) 0.6714(7) 0.054(2) Uani 1 1 d . . . . .
H16 H 0.230941 0.571200 0.724493 0.065 Uiso 1 1 calc R U . . .
C17 C 0.1697(11) 0.5675(9) 0.5964(7) 0.059(3) Uani 1 1 d . . . . .
H17 H 0.074858 0.547630 0.598762 0.071 Uiso 1 1 calc R U . . .
C18 C 0.2159(10) 0.5822(8) 0.5172(6) 0.048(2) Uani 1 1 d . . . . .
H18 H 0.152275 0.572139 0.466416 0.058 Uiso 1 1 calc R U . . .
O1 O 0.1628(14) 0.9818(11) 0.2186(11) 0.076(3) Uani 0.701(10) 1 d D U P A 1
C19 C 0.0659(17) 1.0402(14) 0.2338(9) 0.050(3) Uani 0.701(10) 1 d DG U P A 1
C20 C 0.0295(19) 1.0809(14) 0.3170(8) 0.078(5) Uani 0.701(10) 1 d G U P A 1
H20 H 0.076581 1.072886 0.368795 0.093 Uiso 0.701(10) 1 calc R U P A 1
C21 C -0.0773(18) 1.1336(13) 0.3226(10) 0.104(8) Uani 0.701(10) 1 d G U P A 1
H21 H -0.101697 1.160874 0.378208 0.125 Uiso 0.701(10) 1 calc R U P A 1
C22 C -0.1477(15) 1.1457(14) 0.2451(12) 0.116(9) Uani 0.701(10) 1 d G U P A 1
H22 H -0.219206 1.180925 0.248879 0.140 Uiso 0.701(10) 1 calc R U P A 1
C23 C -0.1113(14) 1.1049(12) 0.1620(10) 0.074(5) Uani 0.701(10) 1 d G U P A 1
H23 H -0.158436 1.112988 0.110137 0.089 Uiso 0.701(10) 1 calc R U P A 1
C24 C -0.0045(15) 1.0522(12) 0.1563(8) 0.059(4) Uani 0.701(10) 1 d G U P A 1
H24 H 0.019842 1.024999 0.100722 0.070 Uiso 0.701(10) 1 calc R U P A 1
S2' S 0.1780(15) 0.9832(10) 0.1679(10) 0.076(3) Uani 0.299(10) 1 d D U P A 2
C19' C 0.054(4) 1.040(4) 0.218(3) 0.050(3) Uani 0.299(10) 1 d DG . P A 2
C20' C 0.045(4) 1.049(4) 0.308(3) 0.078(5) Uani 0.299(10) 1 d G . P A 2
H20' H 0.104857 1.022098 0.342185 0.093 Uiso 0.299(10) 1 calc R U P A 2
C21' C -0.053(5) 1.097(4) 0.349(2) 0.104(8) Uani 0.299(10) 1 d G . P A 2
H21' H -0.058598 1.102182 0.409328 0.125 Uiso 0.299(10) 1 calc R U P A 2
C22' C -0.142(4) 1.136(4) 0.298(3) 0.116(9) Uani 0.299(10) 1 d G . P A 2
H22' H -0.207791 1.168154 0.325174 0.140 Uiso 0.299(10) 1 calc R U P A 2
C23' C -0.134(4) 1.128(3) 0.208(3) 0.074(5) Uani 0.299(10) 1 d G . P A 2
H23' H -0.193531 1.154043 0.173877 0.089 Uiso 0.299(10) 1 calc R U P A 2
C24' C -0.036(4) 1.080(3) 0.167(2) 0.059(4) Uani 0.299(10) 1 d G . P A 2
H24' H -0.030077 1.073960 0.106732 0.070 Uiso 0.299(10) 1 calc R U P A 2
C25 C 0.5142(8) 0.6718(6) 0.1813(5) 0.0306(16) Uani 1 1 d . . . . .
C26 C 0.6236(9) 0.6236(8) 0.1995(6) 0.045(2) Uani 1 1 d . . . . .
H26 H 0.604455 0.558957 0.213155 0.054 Uiso 1 1 calc R U . . .
C27 C 0.7580(10) 0.6725(9) 0.1970(8) 0.061(3) Uani 1 1 d . . . . .
H27 H 0.829383 0.639817 0.208270 0.073 Uiso 1 1 calc R U . . .
C28 C 0.7896(11) 0.7680(10) 0.1784(8) 0.071(3) Uani 1 1 d . . . . .
H28 H 0.881565 0.799804 0.176943 0.086 Uiso 1 1 calc R U . . .
C29 C 0.6849(11) 0.8170(8) 0.1617(7) 0.056(3) Uani 1 1 d . . . . .
H29 H 0.706009 0.881946 0.148844 0.067 Uiso 1 1 calc R U . . .
C30 C 0.5492(9) 0.7701(7) 0.1640(6) 0.042(2) Uani 1 1 d . . . . .
H30 H 0.479403 0.804596 0.153807 0.050 Uiso 1 1 calc R U . . .
C31 C 0.2375(8) 0.6289(6) 0.0893(5) 0.0306(16) Uani 1 1 d . . . . .
C32 C 0.2996(11) 0.6260(9) 0.0122(6) 0.057(3) Uani 1 1 d . . . . .
H32 H 0.391799 0.620692 0.013443 0.068 Uiso 1 1 calc R U . . .
C33 C 0.2274(14) 0.6309(12) -0.0664(7) 0.082(4) Uani 1 1 d . . . . .
H33 H 0.271384 0.631088 -0.117301 0.099 Uiso 1 1 calc R U . . .
C34 C 0.0903(13) 0.6355(10) -0.0693(7) 0.068(3) Uani 1 1 d . . . . .
H34 H 0.040998 0.636398 -0.123092 0.081 Uiso 1 1 calc R U . . .
C35 C 0.0249(11) 0.6389(8) 0.0051(7) 0.055(3) Uani 1 1 d . . . . .
H35 H -0.067413 0.644112 0.002582 0.066 Uiso 1 1 calc R U . . .
C36 C 0.0991(9) 0.6344(7) 0.0864(6) 0.041(2) Uani 1 1 d . . . . .
H36 H 0.055150 0.635166 0.137399 0.050 Uiso 1 1 calc R U . . .
C37 C 0.3180(8) 0.4772(6) 0.1738(6) 0.0333(17) Uani 1 1 d . . . . .
C38 C 0.2471(9) 0.4221(6) 0.2282(6) 0.0381(19) Uani 1 1 d . . . . .
H38 H 0.212014 0.456738 0.276935 0.046 Uiso 1 1 calc R U . . .
C39 C 0.2284(10) 0.3132(7) 0.2091(7) 0.049(2) Uani 1 1 d . . . . .
H39 H 0.181408 0.275882 0.245750 0.059 Uiso 1 1 calc R U . . .
C40 C 0.2793(11) 0.2621(7) 0.1370(8) 0.059(3) Uani 1 1 d . . . . .
H40 H 0.266011 0.190114 0.124269 0.071 Uiso 1 1 calc R U . . .
C41 C 0.3505(12) 0.3177(7) 0.0829(8) 0.062(3) Uani 1 1 d . . . . .
H41 H 0.386095 0.282884 0.034362 0.075 Uiso 1 1 calc R U . . .
C42 C 0.3691(11) 0.4240(7) 0.1004(7) 0.052(2) Uani 1 1 d . . . . .
H42 H 0.415781 0.460634 0.063179 0.063 Uiso 1 1 calc R U . . .
Cl1 Cl 0.05383(19) 0.59234(16) 0.29626(14) 0.0386(5) Uani 1 1 d . . . . .
Cl2 Cl 0.2047(2) 0.80212(18) 0.45961(15) 0.0458(5) Uani 1 1 d . . . . .
P1 P 0.33410(19) 0.61881(15) 0.19314(13) 0.0265(4) Uani 1 1 d . . . . .
Ru1 Ru 0.28026(6) 0.70939(5) 0.32596(4) 0.0242(2) Uani 1 1 d . . . . .
S1 S 0.40421(19) 0.61635(14) 0.40447(13) 0.0298(4) Uani 1 1 d . . . . .

loop_
_atom_site_aniso_label
_atom_site_aniso_U_11
_atom_site_aniso_U_22
_atom_site_aniso_U_33
_atom_site_aniso_U_23
_atom_site_aniso_U_13
_atom_site_aniso_U_12
N1 0.035(4) 0.032(4) 0.044(4) -0.002(3) -0.009(3) 0.013(3)
C1 0.051(5) 0.025(4) 0.042(5) 0.000(3) -0.002(4) 0.017(4)
C2 0.079(10) 0.033(5) 0.063(11) 0.000(6) -0.026(9) 0.026(5)
C3 0.093(11) 0.023(5) 0.065(11) 0.002(6) -0.010(8) 0.027(6)
C4 0.089(11) 0.026(5) 0.060(12) -0.006(6) -0.012(10) 0.011(6)
C5 0.056(6) 0.023(4) 0.038(7) 0.000(3) -0.002(6) 0.001(4)
C6 0.039(5) 0.024(4) 0.034(8) 0.006(3) 0.005(6) 0.013(3)
N2 0.021(3) 0.026(3) 0.036(3) 0.004(3) 0.004(3) 0.009(2)
N1' 0.035(4) 0.032(4) 0.044(4) -0.002(3) -0.009(3) 0.013(3)
C1' 0.051(5) 0.025(4) 0.042(5) 0.000(3) -0.002(4) 0.017(4)
C2' 0.079(10) 0.033(5) 0.063(11) 0.000(6) -0.026(9) 0.026(5)
C3' 0.093(11) 0.023(5) 0.065(11) 0.002(6) -0.010(8) 0.027(6)
C4' 0.089(11) 0.026(5) 0.060(12) -0.006(6) -0.012(10) 0.011(6)
C5' 0.056(6) 0.023(4) 0.038(7) 0.000(3) -0.002(6) 0.001(4)
C6' 0.039(5) 0.024(4) 0.034(8) 0.006(3) 0.005(6) 0.013(3)
N2' 0.021(3) 0.026(3) 0.036(3) 0.004(3) 0.004(3) 0.009(2)
C7 0.027(4) 0.025(4) 0.033(4) 0.004(3) 0.001(3) 0.008(3)
C8 0.029(4) 0.038(5) 0.057(6) 0.012(4) 0.003(4) 0.004(4)
C9 0.021(4) 0.057(6) 0.069(7) 0.015(5) 0.003(4) 0.003(4)
C10 0.029(4) 0.056(6) 0.059(6) 0.016(5) 0.003(4) 0.016(4)
C11 0.034(4) 0.038(5) 0.052(5) 0.009(4) -0.001(4) 0.020(4)
C12 0.025(4) 0.030(4) 0.038(4) 0.007(3) -0.004(3) 0.006(3)
C13 0.038(4) 0.017(3) 0.043(5) 0.008(3) 0.002(4) 0.008(3)
C14 0.046(5) 0.030(4) 0.039(5) 0.007(3) 0.000(4) 0.013(4)
C15 0.056(6) 0.047(5) 0.041(5) 0.016(4) -0.005(4) 0.010(5)
C16 0.063(6) 0.058(6) 0.046(6) 0.020(5) 0.015(5) 0.013(5)
C17 0.045(6) 0.081(8) 0.054(6) 0.029(6) 0.009(5) 0.008(5)
C18 0.044(5) 0.053(6) 0.041(5) 0.017(4) -0.005(4) -0.002(4)
O1 0.090(5) 0.056(4) 0.088(8) 0.011(6) -0.007(6) 0.039(4)
C19 0.065(7) 0.028(5) 0.056(8) 0.010(5) 0.002(6) 0.010(5)
C20 0.085(10) 0.071(14) 0.071(9) 0.003(9) 0.026(8) 0.013(9)
C21 0.114(13) 0.099(14) 0.084(12) 0.015(10) 0.035(11) -0.009(12)
C22 0.090(12) 0.100(13) 0.155(19) 0.007(13) 0.005(13) 0.041(10)
C23 0.059(9) 0.065(10) 0.098(13) 0.006(9) 0.004(9) 0.031(7)
C24 0.048(9) 0.052(10) 0.080(9) 0.020(7) 0.001(7) 0.021(6)
S2' 0.090(5) 0.056(4) 0.088(8) 0.011(6) -0.007(6) 0.039(4)
C19' 0.065(7) 0.028(5) 0.056(8) 0.010(5) 0.002(6) 0.010(5)
C20' 0.085(10) 0.071(14) 0.071(9) 0.003(9) 0.026(8) 0.013(9)
C21' 0.114(13) 0.099(14) 0.084(12) 0.015(10) 0.035(11) -0.009(12)
C22' 0.090(12) 0.100(13) 0.155(19) 0.007(13) 0.005(13) 0.041(10)
C23' 0.059(9) 0.065(10) 0.098(13) 0.006(9) 0.004(9) 0.031(7)
C24' 0.048(9) 0.052(10) 0.080(9) 0.020(7) 0.001(7) 0.021(6)
C25 0.027(4) 0.032(4) 0.032(4) 0.003(3) 0.003(3) 0.010(3)
C26 0.038(5) 0.049(5) 0.053(6) 0.013(4) 0.001(4) 0.019(4)
C27 0.029(5) 0.074(7) 0.084(8) 0.020(6) 0.005(5) 0.023(5)
C28 0.032(5) 0.085(9) 0.081(8) 0.006(7) 0.016(5) -0.008(5)
C29 0.052(6) 0.050(6) 0.060(6) 0.012(5) 0.015(5) -0.003(5)
C30 0.039(5) 0.043(5) 0.046(5) 0.010(4) 0.009(4) 0.014(4)
C31 0.027(4) 0.028(4) 0.034(4) 0.005(3) -0.002(3) 0.006(3)
C32 0.050(6) 0.082(8) 0.042(5) 0.013(5) 0.003(4) 0.028(5)
C33 0.087(9) 0.121(12) 0.033(6) 0.004(6) 0.000(6) 0.029(8)
C34 0.072(8) 0.078(8) 0.048(6) 0.015(6) -0.020(6) 0.018(6)
C35 0.049(6) 0.053(6) 0.062(7) 0.012(5) -0.001(5) 0.014(5)
C36 0.036(4) 0.041(5) 0.046(5) 0.005(4) 0.001(4) 0.015(4)
C37 0.032(4) 0.026(4) 0.041(5) 0.000(3) 0.005(3) 0.012(3)
C38 0.041(5) 0.030(4) 0.043(5) 0.004(4) 0.002(4) 0.014(4)
C39 0.045(5) 0.027(4) 0.075(7) 0.014(4) 0.004(5) 0.004(4)
C40 0.062(6) 0.024(5) 0.085(8) -0.004(5) 0.009(6) 0.013(4)
C41 0.076(7) 0.031(5) 0.078(8) -0.005(5) 0.030(6) 0.021(5)
C42 0.060(6) 0.040(5) 0.057(6) 0.005(4) 0.017(5) 0.015(5)
Cl1 0.0244(9) 0.0427(11) 0.0482(12) 0.0119(9) 0.0021(8) 0.0063(8)
Cl2 0.0379(11) 0.0495(13) 0.0442(12) -0.0058(10) 0.0076(9) 0.0145(10)
P1 0.0248(9) 0.0249(10) 0.0305(10) 0.0051(8) 0.0016(8) 0.0096(8)
Ru1 0.0210(3) 0.0223(3) 0.0302(3) 0.0047(2) 0.0013(2) 0.0092(2)
S1 0.0301(10) 0.0241(9) 0.0352(10) 0.0076(8) -0.0027(8) 0.0083(8)

loop_
_atom_type_symbol
_atom_type_description
_atom_type_scat_dispersion_real
_atom_type_scat_dispersion_imag
_atom_type_scat_source
C C 0.0033 0.0016 'International Tables Vol C Tables 4.2.6.8 and 6.1.1.4'
H H 0.0000 0.0000 'International Tables Vol C Tables 4.2.6.8 and 6.1.1.4'
Cl Cl 0.1484 0.1585 'International Tables Vol C Tables 4.2.6.8 and 6.1.1.4'
N N 0.0061 0.0033 'International Tables Vol C Tables 4.2.6.8 and 6.1.1.4'
O O 0.0106 0.0060 'International Tables Vol C Tables 4.2.6.8 and 6.1.1.4'
P P 0.1023 0.0942 'International Tables Vol C Tables 4.2.6.8 and 6.1.1.4'
Ru Ru -1.2594 0.8363 'International Tables Vol C Tables 4.2.6.8 and 6.1.1.4'
S S 0.1246 0.1234 'International Tables Vol C Tables 4.2.6.8 and 6.1.1.4'

loop_
_geom_angle_atom_site_label_1
_geom_angle_atom_site_label_2
_geom_angle_atom_site_label_3
_geom_angle
_geom_angle_site_symmetry_1
_geom_angle_site_symmetry_3
_geom_angle_publ_flag
C1 N1 Ru1 114.9(7) . . ?
C1 N1 H1 122.5 . . ?
Ru1 N1 H1 122.5 . . ?
N1 C1 C2 125.9(9) . . ?
N1 C1 C6 115.3(8) . . ?
C2 C1 C6 118.8(8) . . ?
C3 C2 O1 127.2(12) . . ?
C3 C2 C1 121.0(10) . . ?
O1 C2 C1 111.8(11) . . ?
C2 C3 C4 119.1(11) . . ?
C2 C3 H3 120.5 . . ?
C4 C3 H3 120.5 . . ?
C5 C4 C3 123.8(11) . . ?
C5 C4 H4 118.1 . . ?
C3 C4 H4 118.1 . . ?
C4 C5 C6 118.3(11) . . ?
C4 C5 H5 120.8 . . ?
C6 C5 H5 120.8 . . ?
N2 C6 C5 129.5(8) . . ?
N2 C6 C1 111.5(8) . . ?
C5 C6 C1 118.3(9) . . ?
C6 N2 C7 123.1(8) . . ?
C6 N2 Ru1 115.6(7) . . ?
C7 N2 Ru1 121.3(5) . . ?
C1' N1' Ru1 114.8(11) . . ?
C1' N1' H1' 122.6 . . ?
Ru1 N1' H1' 122.6 . . ?
N1' C1' C2' 126.4(18) . . ?
N1' C1' C6' 114.6(12) . . ?
C2' C1' C6' 118.9(12) . . ?
C3' C2' C1' 121.0(13) . . ?
C3' C2' S2' 119(2) . . ?
C1' C2' S2' 119.0(17) . . ?
C2' C3' C4' 119.0(16) . . ?
C2' C3' H3' 120.5 . . ?
C4' C3' H3' 120.5 . . ?
C5' C4' C3' 123.6(14) . . ?
C5' C4' H4' 118.2 . . ?
C3' C4' H4' 118.2 . . ?
C4' C5' C6' 118.4(17) . . ?
C4' C5' H5' 120.8 . . ?
C6' C5' H5' 120.8 . . ?
N2' C6' C5' 129.2(19) . . ?
N2' C6' C1' 110.7(15) . . ?
C5' C6' C1' 118.0(11) . . ?
C6' N2' C7 125.2(10) . . ?
C6' N2' Ru1 112.4(15) . . ?
C7 N2' Ru1 121.3(5) . . ?
C8 C7 C12 117.6(7) . . ?
C8 C7 N2' 124.9(7) . . ?
C12 C7 N2' 116.9(6) . . ?
C8 C7 N2 124.9(7) . . ?
C12 C7 N2 116.9(6) . . ?
C7 C8 C9 120.9(8) . . ?
C7 C8 H8 119.6 . . ?
C9 C8 H8 119.6 . . ?
C10 C9 C8 120.6(8) . . ?
C10 C9 H9 119.7 . . ?
C8 C9 H9 119.7 . . ?
C9 C10 C11 120.1(8) . . ?
C9 C10 H10 120.0 . . ?
C11 C10 H10 120.0 . . ?
C10 C11 C12 120.6(8) . . ?
C10 C11 H11 119.7 . . ?
C12 C11 H11 119.7 . . ?
C11 C12 C7 120.2(7) . . ?
C11 C12 S1 120.4(6) . . ?
C7 C12 S1 118.8(5) . . ?
C14 C13 C18 119.5(8) . . ?
C14 C13 S1 124.6(7) . . ?
C18 C13 S1 115.6(6) . . ?
C13 C14 C15 119.8(9) . . ?
C13 C14 H14 120.1 . . ?
C15 C14 H14 120.1 . . ?
C16 C15 C14 120.7(9) . . ?
C16 C15 H15 119.6 . . ?
C14 C15 H15 119.6 . . ?
C17 C16 C15 119.5(9) . . ?
C17 C16 H16 120.3 . . ?
C15 C16 H16 120.3 . . ?
C16 C17 C18 120.5(9) . . ?
C16 C17 H17 119.7 . . ?
C18 C17 H17 119.7 . . ?
C17 C18 C13 120.0(9) . . ?
C17 C18 H18 120.0 . . ?
C13 C18 H18 120.0 . . ?
C19 O1 C2 121.9(18) . . ?
O1 C19 C20 125.8(10) . . ?
O1 C19 C24 114.0(10) . . ?
C20 C19 C24 120.0 . . ?
C21 C20 C19 120.0 . . ?
C21 C20 H20 120.0 . . ?
C19 C20 H20 120.0 . . ?
C20 C21 C22 120.0 . . ?
C20 C21 H21 120.0 . . ?
C22 C21 H21 120.0 . . ?
C23 C22 C21 120.0 . . ?
C23 C22 H22 120.0 . . ?
C21 C22 H22 120.0 . . ?
C22 C23 C24 120.0 . . ?
C22 C23 H23 120.0 . . ?
C24 C23 H23 120.0 . . ?
C23 C24 C19 120.0 . . ?
C23 C24 H24 120.0 . . ?
C19 C24 H24 120.0 . . ?
C19' S2' C2' 102(4) . . ?
C20' C19' C24' 120.0 . . ?
C20' C19' S2' 120(3) . . ?
C24' C19' S2' 120(3) . . ?
C19' C20' C21' 120.0 . . ?
C19' C20' H20' 120.0 . . ?
C21' C20' H20' 120.0 . . ?
C22' C21' C20' 120.0 . . ?
C22' C21' H21' 120.0 . . ?
C20' C21' H21' 120.0 . . ?
C23' C22' C21' 120.0 . . ?
C23' C22' H22' 120.0 . . ?
C21' C22' H22' 120.0 . . ?
C22' C23' C24' 120.0 . . ?
C22' C23' H23' 120.0 . . ?
C24' C23' H23' 120.0 . . ?
C23' C24' C19' 120.0 . . ?
C23' C24' H24' 120.0 . . ?
C19' C24' H24' 120.0 . . ?
C30 C25 C26 117.7(8) . . ?
C30 C25 P1 118.9(6) . . ?
C26 C25 P1 122.9(6) . . ?
C27 C26 C25 119.7(9) . . ?
C27 C26 H26 120.1 . . ?
C25 C26 H26 120.1 . . ?
C28 C27 C26 121.5(9) . . ?
C28 C27 H27 119.2 . . ?
C26 C27 H27 119.2 . . ?
C27 C28 C29 119.7(9) . . ?
C27 C28 H28 120.2 . . ?
C29 C28 H28 120.2 . . ?
C30 C29 C28 120.2(10) . . ?
C30 C29 H29 119.9 . . ?
C28 C29 H29 119.9 . . ?
C29 C30 C25 121.2(9) . . ?
C29 C30 H30 119.4 . . ?
C25 C30 H30 119.4 . . ?
C32 C31 C36 119.1(8) . . ?
C32 C31 P1 120.6(6) . . ?
C36 C31 P1 120.2(6) . . ?
C33 C32 C31 121.1(10) . . ?
C33 C32 H32 119.4 . . ?
C31 C32 H32 119.4 . . ?
C34 C33 C32 119.6(11) . . ?
C34 C33 H33 120.2 . . ?
C32 C33 H33 120.2 . . ?
C35 C34 C33 121.2(10) . . ?
C35 C34 H34 119.4 . . ?
C33 C34 H34 119.4 . . ?
C34 C35 C36 119.3(10) . . ?
C34 C35 H35 120.3 . . ?
C36 C35 H35 120.3 . . ?
C31 C36 C35 119.5(9) . . ?
C31 C36 H36 120.3 . . ?
C35 C36 H36 120.3 . . ?
C38 C37 C42 119.6(8) . . ?
C38 C37 P1 120.3(6) . . ?
C42 C37 P1 120.0(7) . . ?
C37 C38 C39 119.5(8) . . ?
C37 C38 H38 120.2 . . ?
C39 C38 H38 120.2 . . ?
C40 C39 C38 120.3(9) . . ?
C40 C39 H39 119.9 . . ?
C38 C39 H39 119.9 . . ?
C39 C40 C41 119.9(8) . . ?
C39 C40 H40 120.0 . . ?
C41 C40 H40 120.0 . . ?
C42 C41 C40 120.4(9) . . ?
C42 C41 H41 119.8 . . ?
C40 C41 H41 119.8 . . ?
C41 C42 C37 120.2(9) . . ?
C41 C42 H42 119.9 . . ?
C37 C42 H42 119.9 . . ?
C25 P1 C31 102.8(4) . . ?
C25 P1 C37 105.1(3) . . ?
C31 P1 C37 101.9(4) . . ?
C25 P1 Ru1 109.4(3) . . ?
C31 P1 Ru1 116.4(3) . . ?
C37 P1 Ru1 119.4(3) . . ?
N1' Ru1 N2' 79.1(3) . . ?
N1 Ru1 N2 79.1(3) . . ?
N1' Ru1 P1 90.6(2) . . ?
N1 Ru1 P1 90.6(2) . . ?
N2' Ru1 P1 98.31(18) . . ?
N2 Ru1 P1 98.31(18) . . ?
N1' Ru1 S1 163.2(2) . . ?
N1 Ru1 S1 163.2(2) . . ?
N2' Ru1 S1 84.36(18) . . ?
N2 Ru1 S1 84.36(18) . . ?
P1 Ru1 S1 89.19(7) . . ?
N1' Ru1 Cl1 97.4(2) . . ?
N1 Ru1 Cl1 97.4(2) . . ?
N2' Ru1 Cl1 171.92(18) . . ?
N2 Ru1 Cl1 171.92(18) . . ?
P1 Ru1 Cl1 88.96(7) . . ?
S1 Ru1 Cl1 99.34(7) . . ?
N1' Ru1 Cl2 87.2(2) . . ?
N1 Ru1 Cl2 87.2(2) . . ?
N2' Ru1 Cl2 85.26(19) . . ?
N2 Ru1 Cl2 85.26(19) . . ?
P1 Ru1 Cl2 175.39(8) . . ?
S1 Ru1 Cl2 94.07(8) . . ?
Cl1 Ru1 Cl2 87.30(8) . . ?
C12 S1 C13 106.2(4) . . ?
C12 S1 Ru1 97.2(3) . . ?
C13 S1 Ru1 114.7(3) . . ?

loop_
_geom_bond_atom_site_label_1
_geom_bond_atom_site_label_2
_geom_bond_distance
_geom_bond_site_symmetry_2
_geom_bond_publ_flag
N1 C1 1.309(11) . ?
N1 Ru1 1.971(7) . ?
N1 H1 0.8600 . ?
C1 C2 1.434(15) . ?
C1 C6 1.456(13) . ?
C2 C3 1.341(16) . ?
C2 O1 1.367(14) . ?
C3 C4 1.410(16) . ?
C3 H3 0.9300 . ?
C4 C5 1.37(2) . ?
C4 H4 0.9300 . ?
C5 C6 1.420(12) . ?
C5 H5 0.9300 . ?
C6 N2 1.348(10) . ?
N2 C7 1.422(9) . ?
N2 Ru1 1.973(6) . ?
N1' C1' 1.310(13) . ?
N1' Ru1 1.971(7) . ?
N1' H1' 0.8600 . ?
C1' C2' 1.433(17) . ?
C1' C6' 1.458(15) . ?
C2' C3' 1.342(18) . ?
C2' S2' 1.765(18) . ?
C3' C4' 1.411(18) . ?
C3' H3' 0.9300 . ?
C4' C5' 1.37(2) . ?
C4' H4' 0.9300 . ?
C5' C6' 1.421(13) . ?
C5' H5' 0.9300 . ?
C6' N2' 1.351(13) . ?
N2' C7 1.422(9) . ?
N2' Ru1 1.973(6) . ?
C7 C8 1.384(11) . ?
C7 C12 1.413(11) . ?
C8 C9 1.391(12) . ?
C8 H8 0.9300 . ?
C9 C10 1.363(13) . ?
C9 H9 0.9300 . ?
C10 C11 1.365(12) . ?
C10 H10 0.9300 . ?
C11 C12 1.389(10) . ?
C11 H11 0.9300 . ?
C12 S1 1.776(8) . ?
C13 C14 1.378(11) . ?
C13 C18 1.383(12) . ?
C13 S1 1.793(8) . ?
C14 C15 1.381(13) . ?
C14 H14 0.9300 . ?
C15 C16 1.371(14) . ?
C15 H15 0.9300 . ?
C16 C17 1.368(14) . ?
C16 H16 0.9300 . ?
C17 C18 1.382(13) . ?
C17 H17 0.9300 . ?
C18 H18 0.9300 . ?
O1 C19 1.366(13) . ?
C19 C20 1.3900 . ?
C19 C24 1.3900 . ?
C20 C21 1.3900 . ?
C20 H20 0.9300 . ?
C21 C22 1.3900 . ?
C21 H21 0.9300 . ?
C22 C23 1.3900 . ?
C22 H22 0.9300 . ?
C23 C24 1.3900 . ?
C23 H23 0.9300 . ?
C24 H24 0.9300 . ?
S2' C19' 1.731(17) . ?
C19' C20' 1.3900 . ?
C19' C24' 1.3900 . ?
C20' C21' 1.3900 . ?
C20' H20' 0.9300 . ?
C21' C22' 1.3900 . ?
C21' H21' 0.9300 . ?
C22' C23' 1.3900 . ?
C22' H22' 0.9300 . ?
C23' C24' 1.3900 . ?
C23' H23' 0.9300 . ?
C24' H24' 0.9300 . ?
C25 C30 1.395(12) . ?
C25 C26 1.412(11) . ?
C25 P1 1.825(8) . ?
C26 C27 1.370(13) . ?
C26 H26 0.9300 . ?
C27 C28 1.366(16) . ?
C27 H27 0.9300 . ?
C28 C29 1.375(16) . ?
C28 H28 0.9300 . ?
C29 C30 1.372(13) . ?
C29 H29 0.9300 . ?
C30 H30 0.9300 . ?
C31 C32 1.383(12) . ?
C31 C36 1.386(11) . ?
C31 P1 1.842(8) . ?
C32 C33 1.377(15) . ?
C32 H32 0.9300 . ?
C33 C34 1.370(17) . ?
C33 H33 0.9300 . ?
C34 C35 1.363(16) . ?
C34 H34 0.9300 . ?
C35 C36 1.420(13) . ?
C35 H35 0.9300 . ?
C36 H36 0.9300 . ?
C37 C38 1.383(12) . ?
C37 C42 1.396(12) . ?
C37 P1 1.846(8) . ?
C38 C39 1.409(12) . ?
C38 H38 0.9300 . ?
C39 C40 1.370(14) . ?
C39 H39 0.9300 . ?
C40 C41 1.385(15) . ?
C40 H40 0.9300 . ?
C41 C42 1.376(13) . ?
C41 H41 0.9300 . ?
C42 H42 0.9300 . ?
Cl1 Ru1 2.414(2) . ?
Cl2 Ru1 2.431(2) . ?
P1 Ru1 2.313(2) . ?
Ru1 S1 2.3662(19) . ?
